data_4075661
loop_
_publ_author_name
'Eguillor, Beatriz'
'Esteruelas, Miguel A.'
'Oliv\'an, Montserrat'
'O\~nate, Enrique'

_publ_section_title
;
 C(sp2)&#x2212;H Activation of RCHE&#x2212;py (E = CH, N) and
 RCHCHC(O)R&#x2018; Substrates Promoted by a Highly Unsaturated
 Osmium&#x2212;Monohydride Complex
;
_journal_issue 7
_journal_name_full Organometallics
_journal_page_first 1428
_journal_paper_doi 10.1021/om049064z
_journal_volume 24
_journal_year 2005
_chemical_formula_sum 'C34 H59 Cl O Os P2 Sn'
_chemical_formula_weight 890.09
_chemical_name_systematic
; 
 ? 
;
_space_group_IT_number 14
_symmetry_cell_setting monoclinic
_symmetry_space_group_name_Hall '-P 2yn'
_symmetry_space_group_name_H-M 'P 1 21/n 1'
_atom_sites_solution_hydrogens geom
_atom_sites_solution_primary direct
_atom_sites_solution_secondary difmap
_audit_creation_method SHELXL-97
_cell_angle_alpha 90.00
_cell_angle_beta 94.7080(10)
_cell_angle_gamma 90.00
_cell_formula_units_Z 4
_cell_length_a 10.5516(8)
_cell_length_b 19.3519(14)
_cell_length_c 17.6856(13)
_cell_measurement_reflns_used 9971
_cell_measurement_temperature 100(2)
_cell_measurement_theta_max 28.7
_cell_measurement_theta_min 2.1
_cell_volume 3599.1(5)
_computing_cell_refinement 'SAINT+ v. 6.1 (Bruker AXS, 2000)'
_computing_data_collection 'SMART v. 5.625 (Bruker AXS, 2000)'
_computing_data_reduction 'SAINT+ v. 6.1 (Bruker AXS, 2000)'
_computing_molecular_graphics 'XP, SHELTX v. 6.1 (Bruker, 2000)'
_computing_publication_material 'XCIF, SHELTX v. 6.1 (Bruker, 2000)'
_computing_structure_refinement 'SHELXL-97 (Sheldrick, 1997)'
_computing_structure_solution 'SHELXS-97 (Sheldrick, 1990)'
_diffrn_ambient_temperature 100(2)
_diffrn_detector_area_resol_mean 0.26
_diffrn_measured_fraction_theta_full 0.993
_diffrn_measured_fraction_theta_max 0.915
_diffrn_measurement_device_type 'Bruker SMART APEX CCD system'
_diffrn_measurement_method '\w rotations with narrow frames'
_diffrn_radiation_monochromator graphite
_diffrn_radiation_source 'fine-focus sealed tube'
_diffrn_radiation_type MoK\a
_diffrn_radiation_wavelength 0.71073
_diffrn_reflns_av_R_equivalents 0.0308
_diffrn_reflns_av_sigmaI/netI 0.0301
_diffrn_reflns_limit_h_max 14
_diffrn_reflns_limit_h_min -14
_diffrn_reflns_limit_k_max 26
_diffrn_reflns_limit_k_min -25
_diffrn_reflns_limit_l_max 24
_diffrn_reflns_limit_l_min -24
_diffrn_reflns_number 44897
_diffrn_reflns_theta_full 27.50
_diffrn_reflns_theta_max 29.03
_diffrn_reflns_theta_min 1.56
_diffrn_standards_decay_% 'no decay'
_exptl_absorpt_coefficient_mu 4.409
_exptl_absorpt_correction_T_max 0.545
_exptl_absorpt_correction_T_min 0.449
_exptl_absorpt_correction_type multi-scan
_exptl_absorpt_process_details
;
Absorption correction performed with SADABS program. This is based on the 
method of Blessing: Blessing, R. H., Acta Crystallogr., Sect. A 1995, 51, 33.

SADABS: Area-Detector Absorption Correction. Bruker-AXS
 whithin SAINT+ package, v. 6.1 (2000).
;
_exptl_crystal_colour orange
_exptl_crystal_density_diffrn 1.643
_exptl_crystal_density_method 'not measured'
_exptl_crystal_description 'irregular block'
_exptl_crystal_F_000 1776
_exptl_crystal_size_max 0.28
_exptl_crystal_size_mid 0.18
_exptl_crystal_size_min 0.12
_refine_diff_density_max 0.838
_refine_diff_density_min -0.438
_refine_diff_density_rms 0.087
_refine_ls_extinction_method none
_refine_ls_goodness_of_fit_ref 0.944
_refine_ls_hydrogen_treatment mixed
_refine_ls_matrix_type full
_refine_ls_number_parameters 388
_refine_ls_number_reflns 8779
_refine_ls_number_restraints 0
_refine_ls_restrained_S_all 0.944
_refine_ls_R_factor_all 0.0225
_refine_ls_R_factor_gt 0.0185
_refine_ls_shift/su_max 0.056
_refine_ls_shift/su_mean 0.002
_refine_ls_structure_factor_coef Fsqd
_refine_ls_weighting_details 'calc w=1/[\s^2^(Fo^2^)+(0.0165P)^2^+0.0000P] where P=(Fo^2^+2Fc^2^)/3'
_refine_ls_weighting_scheme calc
_refine_ls_wR_factor_gt 0.0373
_refine_ls_wR_factor_ref 0.0380
_reflns_number_gt 7789
_reflns_number_total 8779
_reflns_threshold_expression >2sigma(I)
_cod_data_source_file om049064zsi20060522_040723.cif
_cod_data_source_block mae146as
_cod_original_sg_symbol_H-M P2(1)/n
_cod_database_code 4075661

loop_
_symmetry_equiv_pos_as_xyz
'x, y, z'
'-x+1/2, y+1/2, -z+1/2'
'-x, -y, -z'
'x-1/2, -y-1/2, z-1/2'

loop_
_atom_site_label
_atom_site_type_symbol
_atom_site_fract_x
_atom_site_fract_y
_atom_site_fract_z
_atom_site_U_iso_or_equiv
_atom_site_adp_type
_atom_site_occupancy
_atom_site_symmetry_multiplicity
_atom_site_calc_flag
_atom_site_refinement_flags
Os Os 0.697248(8) 0.244153(4) 0.583385(5) 0.01135(3) Uani 1 1 d .
Sn Sn 0.445858(14) 0.213006(8) 0.584512(9) 0.01401(4) Uani 1 1 d .
P1 P 0.75197(5) 0.14811(3) 0.50847(3) 0.01329(12) Uani 1 1 d .
P2 P 0.67361(5) 0.35973(3) 0.62601(3) 0.01282(12) Uani 1 1 d .
Cl Cl 0.34021(5) 0.15314(3) 0.47431(3) 0.02445(13) Uani 1 1 d .
O O 0.71231(14) 0.19604(7) 0.69432(8) 0.0163(3) Uani 1 1 d .
H01 H 0.629(2) 0.2627(11) 0.5141(13) 0.020 Uiso 1 1 d .
H02 H 0.749(2) 0.2769(11) 0.5166(13) 0.020 Uiso 1 1 d .
C1 C 0.8851(2) 0.24928(11) 0.61963(13) 0.0151(5) Uani 1 1 d .
H1 H 0.952(2) 0.2709(11) 0.5899(12) 0.010(6) Uiso 1 1 d .
C2 C 0.9235(2) 0.22152(12) 0.68848(13) 0.0181(5) Uani 1 1 d .
H2 H 1.001(2) 0.2198(11) 0.7119(13) 0.014(6) Uiso 1 1 d .
C3 C 0.8243(2) 0.19395(11) 0.72702(13) 0.0181(5) Uani 1 1 d .
C4 C 0.8408(3) 0.16443(13) 0.80569(14) 0.0291(6) Uani 1 1 d .
H4A H 0.8562 0.2020 0.8425 0.044 Uiso 1 1 calc R
H4B H 0.9133 0.1326 0.8095 0.044 Uiso 1 1 calc R
H4C H 0.7636 0.1394 0.8165 0.044 Uiso 1 1 calc R
C5 C 0.6520(2) 0.13877(11) 0.41738(12) 0.0165(5) Uani 1 1 d .
H5 H 0.5625 0.1359 0.4319 0.020 Uiso 1 1 calc R
C6 C 0.6547(3) 0.20172(13) 0.36553(14) 0.0305(6) Uani 1 1 d .
H6A H 0.7347 0.2022 0.3410 0.046 Uiso 1 1 calc R
H6B H 0.6482 0.2439 0.3956 0.046 Uiso 1 1 calc R
H6C H 0.5831 0.1994 0.3267 0.046 Uiso 1 1 calc R
C7 C 0.6715(3) 0.07333(13) 0.37098(14) 0.0304(6) Uani 1 1 d .
H7A H 0.6043 0.0701 0.3294 0.046 Uiso 1 1 calc R
H7B H 0.6680 0.0327 0.4038 0.046 Uiso 1 1 calc R
H7C H 0.7546 0.0753 0.3500 0.046 Uiso 1 1 calc R
C8 C 0.7432(2) 0.06051(11) 0.55046(13) 0.0175(5) Uani 1 1 d .
H8 H 0.7592 0.0264 0.5099 0.021 Uiso 1 1 calc R
C9 C 0.8431(2) 0.04832(12) 0.61620(13) 0.0224(5) Uani 1 1 d .
H9A H 0.8268 0.0791 0.6583 0.034 Uiso 1 1 calc R
H9B H 0.9277 0.0579 0.5996 0.034 Uiso 1 1 calc R
H9C H 0.8390 0.0002 0.6330 0.034 Uiso 1 1 calc R
C10 C 0.6108(2) 0.04571(12) 0.57586(14) 0.0247(6) Uani 1 1 d .
H10A H 0.6054 -0.0029 0.5908 0.037 Uiso 1 1 calc R
H10B H 0.5466 0.0553 0.5339 0.037 Uiso 1 1 calc R
H10C H 0.5955 0.0753 0.6192 0.037 Uiso 1 1 calc R
C11 C 0.9215(2) 0.15308(11) 0.48627(13) 0.0164(5) Uani 1 1 d .
H11 H 0.9714 0.1555 0.5368 0.020 Uiso 1 1 calc R
C12 C 0.9748(2) 0.08990(12) 0.44657(14) 0.0223(5) Uani 1 1 d .
H12A H 0.9428 0.0898 0.3930 0.034 Uiso 1 1 calc R
H12B H 0.9476 0.0475 0.4709 0.034 Uiso 1 1 calc R
H12C H 1.0679 0.0922 0.4505 0.034 Uiso 1 1 calc R
C13 C 0.9582(2) 0.21869(12) 0.44417(14) 0.0217(5) Uani 1 1 d .
H13A H 1.0510 0.2233 0.4478 0.033 Uiso 1 1 calc R
H13B H 0.9208 0.2592 0.4672 0.033 Uiso 1 1 calc R
H13C H 0.9262 0.2154 0.3907 0.033 Uiso 1 1 calc R
C14 C 0.8155(2) 0.39489(11) 0.68354(13) 0.0168(5) Uani 1 1 d .
H14 H 0.8911 0.3739 0.6618 0.020 Uiso 1 1 calc R
C15 C 0.8377(2) 0.47356(11) 0.68258(15) 0.0247(6) Uani 1 1 d .
H15A H 0.7665 0.4971 0.7039 0.037 Uiso 1 1 calc R
H15B H 0.8438 0.4890 0.6302 0.037 Uiso 1 1 calc R
H15C H 0.9169 0.4846 0.7130 0.037 Uiso 1 1 calc R
C16 C 0.8212(2) 0.37046(12) 0.76612(13) 0.0209(5) Uani 1 1 d .
H16A H 0.9078 0.3762 0.7897 0.031 Uiso 1 1 calc R
H16B H 0.7970 0.3216 0.7676 0.031 Uiso 1 1 calc R
H16C H 0.7623 0.3980 0.7939 0.031 Uiso 1 1 calc R
C17 C 0.6584(2) 0.42145(11) 0.54558(13) 0.0182(5) Uani 1 1 d .
H17 H 0.6561 0.4688 0.5680 0.022 Uiso 1 1 calc R
C18 C 0.7732(2) 0.41940(12) 0.49782(14) 0.0250(6) Uani 1 1 d .
H18A H 0.7666 0.3789 0.4644 0.038 Uiso 1 1 calc R
H18B H 0.8516 0.4164 0.5314 0.038 Uiso 1 1 calc R
H18C H 0.7746 0.4615 0.4671 0.038 Uiso 1 1 calc R
C19 C 0.5357(2) 0.41280(12) 0.49415(13) 0.0242(6) Uani 1 1 d .
H19A H 0.5335 0.4471 0.4533 0.036 Uiso 1 1 calc R
H19B H 0.4624 0.4196 0.5239 0.036 Uiso 1 1 calc R
H19C H 0.5328 0.3662 0.4723 0.036 Uiso 1 1 calc R
C20 C 0.5335(2) 0.38062(11) 0.67774(13) 0.0164(5) Uani 1 1 d .
H20 H 0.4587 0.3705 0.6409 0.020 Uiso 1 1 calc R
C21 C 0.5177(2) 0.33240(12) 0.74492(13) 0.0205(5) Uani 1 1 d .
H21A H 0.5785 0.3453 0.7874 0.031 Uiso 1 1 calc R
H21B H 0.5334 0.2846 0.7299 0.031 Uiso 1 1 calc R
H21C H 0.4309 0.3364 0.7604 0.031 Uiso 1 1 calc R
C22 C 0.5150(2) 0.45564(12) 0.70172(14) 0.0238(5) Uani 1 1 d .
H22A H 0.4298 0.4612 0.7192 0.036 Uiso 1 1 calc R
H22B H 0.5243 0.4862 0.6584 0.036 Uiso 1 1 calc R
H22C H 0.5790 0.4675 0.7430 0.036 Uiso 1 1 calc R
C23 C 0.2942(2) 0.29022(11) 0.58030(13) 0.0165(5) Uani 1 1 d .
C24 C 0.2573(2) 0.32651(12) 0.51453(14) 0.0238(5) Uani 1 1 d .
H24 H 0.2902 0.3134 0.4682 0.029 Uiso 1 1 calc R
C25 C 0.1728(2) 0.38187(13) 0.51493(16) 0.0292(6) Uani 1 1 d .
H25 H 0.1483 0.4057 0.4691 0.035 Uiso 1 1 calc R
C26 C 0.1248(2) 0.40213(13) 0.58174(16) 0.0283(6) Uani 1 1 d .
H26 H 0.0711 0.4414 0.5827 0.034 Uiso 1 1 calc R
C27 C 0.1554(2) 0.36501(12) 0.64689(15) 0.0247(6) Uani 1 1 d .
H27 H 0.1203 0.3776 0.6927 0.030 Uiso 1 1 calc R
C28 C 0.2377(2) 0.30901(12) 0.64581(14) 0.0200(5) Uani 1 1 d .
H28 H 0.2559 0.2829 0.6909 0.024 Uiso 1 1 calc R
C29 C 0.3723(2) 0.14897(11) 0.67178(13) 0.0181(5) Uani 1 1 d .
C30 C 0.2497(2) 0.12287(12) 0.66021(15) 0.0249(6) Uani 1 1 d .
H30 H 0.2028 0.1301 0.6127 0.030 Uiso 1 1 calc R
C31 C 0.1943(2) 0.08667(13) 0.71622(15) 0.0272(6) Uani 1 1 d .
H31 H 0.1106 0.0688 0.7067 0.033 Uiso 1 1 calc R
C32 C 0.2600(2) 0.07640(13) 0.78582(15) 0.0277(6) Uani 1 1 d .
H32 H 0.2217 0.0519 0.8245 0.033 Uiso 1 1 calc R
C33 C 0.3821(2) 0.10214(13) 0.79893(15) 0.0276(6) Uani 1 1 d .
H33 H 0.4280 0.0954 0.8468 0.033 Uiso 1 1 calc R
C34 C 0.4373(2) 0.13760(12) 0.74252(14) 0.0238(5) Uani 1 1 d .
H34 H 0.5215 0.1547 0.7521 0.029 Uiso 1 1 calc R

loop_
_atom_site_aniso_label
_atom_site_aniso_U_11
_atom_site_aniso_U_22
_atom_site_aniso_U_33
_atom_site_aniso_U_23
_atom_site_aniso_U_13
_atom_site_aniso_U_12
Os 0.01193(4) 0.01087(4) 0.01131(4) -0.00051(3) 0.00131(3) 0.00074(3)
Sn 0.01259(7) 0.01534(8) 0.01420(8) -0.00020(6) 0.00172(6) -0.00037(6)
P1 0.0151(3) 0.0120(3) 0.0128(3) -0.0007(2) 0.0012(2) 0.0015(2)
P2 0.0134(3) 0.0121(3) 0.0131(3) -0.0006(2) 0.0015(2) 0.0007(2)
Cl 0.0172(3) 0.0327(3) 0.0231(3) -0.0101(3) -0.0002(2) -0.0012(2)
O 0.0181(8) 0.0162(8) 0.0145(8) 0.0004(6) 0.0003(7) 0.0011(6)
C1 0.0147(11) 0.0120(11) 0.0189(12) -0.0055(9) 0.0023(9) 0.0001(8)
C2 0.0163(12) 0.0179(11) 0.0192(13) -0.0049(9) -0.0038(10) 0.0026(9)
C3 0.0253(13) 0.0118(11) 0.0168(12) -0.0037(9) -0.0013(10) 0.0013(9)
C4 0.0378(16) 0.0272(14) 0.0213(14) 0.0048(11) -0.0049(12) -0.0011(12)
C5 0.0159(11) 0.0190(11) 0.0141(12) -0.0007(9) -0.0018(9) 0.0012(9)
C6 0.0443(17) 0.0255(14) 0.0200(14) 0.0045(11) -0.0086(12) -0.0041(12)
C7 0.0359(16) 0.0294(14) 0.0242(14) -0.0117(11) -0.0082(12) 0.0099(12)
C8 0.0254(13) 0.0114(11) 0.0156(12) -0.0009(9) 0.0017(10) 0.0025(9)
C9 0.0323(14) 0.0175(12) 0.0170(13) 0.0006(10) 0.0008(11) 0.0055(10)
C10 0.0282(14) 0.0165(12) 0.0297(14) 0.0053(10) 0.0033(11) -0.0014(10)
C11 0.0134(11) 0.0186(11) 0.0173(12) -0.0016(9) 0.0013(9) 0.0029(9)
C12 0.0183(12) 0.0235(13) 0.0260(14) -0.0051(10) 0.0064(11) 0.0048(10)
C13 0.0198(13) 0.0227(12) 0.0236(13) -0.0009(10) 0.0079(10) 0.0010(10)
C14 0.0134(11) 0.0156(11) 0.0212(12) -0.0034(9) 0.0004(9) -0.0004(9)
C15 0.0232(13) 0.0184(12) 0.0319(15) -0.0049(11) -0.0009(11) -0.0037(10)
C16 0.0210(13) 0.0211(12) 0.0197(13) -0.0051(10) -0.0040(10) 0.0008(10)
C17 0.0231(13) 0.0129(11) 0.0181(12) 0.0003(9) -0.0004(10) 0.0017(9)
C18 0.0333(15) 0.0207(13) 0.0220(14) 0.0044(10) 0.0079(11) -0.0019(10)
C19 0.0328(15) 0.0166(12) 0.0219(13) 0.0021(10) -0.0059(11) 0.0039(10)
C20 0.0132(11) 0.0191(12) 0.0168(12) -0.0039(9) 0.0013(9) 0.0016(9)
C21 0.0188(12) 0.0250(13) 0.0185(13) -0.0024(10) 0.0060(10) -0.0009(10)
C22 0.0250(13) 0.0225(13) 0.0240(14) -0.0065(10) 0.0034(11) 0.0070(10)
C23 0.0104(11) 0.0165(11) 0.0228(13) -0.0002(9) 0.0023(9) -0.0014(8)
C24 0.0221(13) 0.0271(13) 0.0225(13) 0.0034(11) 0.0027(11) -0.0011(10)
C25 0.0246(14) 0.0256(14) 0.0368(16) 0.0120(12) -0.0011(12) 0.0010(11)
C26 0.0155(13) 0.0202(13) 0.0497(18) -0.0004(12) 0.0048(12) 0.0016(10)
C27 0.0155(12) 0.0266(13) 0.0324(15) -0.0079(11) 0.0052(11) -0.0014(10)
C28 0.0124(11) 0.0252(13) 0.0225(13) -0.0002(10) 0.0011(10) -0.0021(9)
C29 0.0186(12) 0.0137(11) 0.0225(13) 0.0004(9) 0.0056(10) 0.0012(9)
C30 0.0226(13) 0.0261(13) 0.0255(14) 0.0041(11) -0.0006(11) -0.0036(10)
C31 0.0205(13) 0.0303(14) 0.0307(15) 0.0051(11) 0.0012(11) -0.0087(11)
C32 0.0277(14) 0.0295(14) 0.0269(15) 0.0056(11) 0.0090(12) -0.0073(11)
C33 0.0236(14) 0.0367(15) 0.0219(14) 0.0076(11) -0.0017(11) -0.0050(11)
C34 0.0175(13) 0.0273(13) 0.0267(14) 0.0024(11) 0.0028(11) -0.0047(10)

loop_
_atom_type_symbol
_atom_type_description
_atom_type_scat_dispersion_real
_atom_type_scat_dispersion_imag
_atom_type_scat_source
C C 0.0033 0.0016 'International Tables Vol C Tables 4.2.6.8 and 6.1.1.4'
H H 0.0000 0.0000 'International Tables Vol C Tables 4.2.6.8 and 6.1.1.4'
O O 0.0106 0.0060 'International Tables Vol C Tables 4.2.6.8 and 6.1.1.4'
P P 0.1023 0.0942 'International Tables Vol C Tables 4.2.6.8 and 6.1.1.4'
Cl Cl 0.1484 0.1585 'International Tables Vol C Tables 4.2.6.8 and 6.1.1.4'
Sn Sn -0.6537 1.4246 'International Tables Vol C Tables 4.2.6.8 and 6.1.1.4'
Os Os -1.2165 7.6030 'International Tables Vol C Tables 4.2.6.8 and 6.1.1.4'

loop_
_geom_angle_atom_site_label_1
_geom_angle_atom_site_label_2
_geom_angle_atom_site_label_3
_geom_angle
C1 Os O 74.83(8)
C1 Os P2 88.80(6)
O Os P2 96.83(4)
C1 Os P1 86.50(6)
O Os P1 99.52(4)
P2 Os P1 161.16(2)
C1 Os Sn 158.92(7)
O Os Sn 84.10(4)
P2 Os Sn 94.490(14)
P1 Os Sn 96.442(14)
C1 Os H01 132.2(10)
O Os H01 152.7(10)
P2 Os H01 88.7(9)
P1 Os H01 81.0(9)
Sn Os H01 68.8(10)
C1 Os H02 79.4(9)
O Os H02 154.2(9)
P2 Os H02 84.6(9)
P1 Os H02 76.6(9)
Sn Os H02 121.6(9)
H01 Os H02 52.8(11)
C29 Sn C23 96.36(8)
C29 Sn Cl 97.44(6)
C23 Sn Cl 90.69(6)
C29 Sn Os 122.47(6)
C23 Sn Os 124.02(6)
Cl Sn Os 118.553(15)
C8 P1 C5 102.38(10)
C8 P1 C11 102.20(10)
C5 P1 C11 107.95(10)
C8 P1 Os 117.91(8)
C5 P1 Os 114.29(7)
C11 P1 Os 110.95(7)
C20 P2 C17 102.52(10)
C20 P2 C14 106.79(10)
C17 P2 C14 101.43(10)
C20 P2 Os 118.15(7)
C17 P2 Os 111.54(7)
C14 P2 Os 114.50(7)
C3 O Os 114.93(14)
C2 C1 Os 118.26(17)
C2 C1 H1 117.4(12)
Os C1 H1 124.3(12)
C1 C2 C3 113.9(2)
C1 C2 H2 128.9(15)
C3 C2 H2 117.1(15)
O C3 C2 118.0(2)
O C3 C4 117.7(2)
C2 C3 C4 124.2(2)
C3 C4 H4A 109.5
C3 C4 H4B 109.5
H4A C4 H4B 109.5
C3 C4 H4C 109.5
H4A C4 H4C 109.5
H4B C4 H4C 109.5
C6 C5 C7 109.1(2)
C6 C5 P1 113.90(16)
C7 C5 P1 116.89(16)
C6 C5 H5 105.3
C7 C5 H5 105.3
P1 C5 H5 105.3
C5 C6 H6A 109.5
C5 C6 H6B 109.5
H6A C6 H6B 109.5
C5 C6 H6C 109.5
H6A C6 H6C 109.5
H6B C6 H6C 109.5
C5 C7 H7A 109.5
C5 C7 H7B 109.5
H7A C7 H7B 109.5
C5 C7 H7C 109.5
H7A C7 H7C 109.5
H7B C7 H7C 109.5
C9 C8 C10 109.78(19)
C9 C8 P1 113.15(16)
C10 C8 P1 111.42(15)
C9 C8 H8 107.4
C10 C8 H8 107.4
P1 C8 H8 107.4
C8 C9 H9A 109.5
C8 C9 H9B 109.5
H9A C9 H9B 109.5
C8 C9 H9C 109.5
H9A C9 H9C 109.5
H9B C9 H9C 109.5
C8 C10 H10A 109.5
C8 C10 H10B 109.5
H10A C10 H10B 109.5
C8 C10 H10C 109.5
H10A C10 H10C 109.5
H10B C10 H10C 109.5
C13 C11 C12 108.60(18)
C13 C11 P1 115.38(15)
C12 C11 P1 116.61(16)
C13 C11 H11 105.0
C12 C11 H11 105.0
P1 C11 H11 105.0
C11 C12 H12A 109.5
C11 C12 H12B 109.5
H12A C12 H12B 109.5
C11 C12 H12C 109.5
H12A C12 H12C 109.5
H12B C12 H12C 109.5
C11 C13 H13A 109.5
C11 C13 H13B 109.5
H13A C13 H13B 109.5
C11 C13 H13C 109.5
H13A C13 H13C 109.5
H13B C13 H13C 109.5
C16 C14 C15 108.75(19)
C16 C14 P2 111.95(15)
C15 C14 P2 118.01(16)
C16 C14 H14 105.7
C15 C14 H14 105.7
P2 C14 H14 105.7
C14 C15 H15A 109.5
C14 C15 H15B 109.5
H15A C15 H15B 109.5
C14 C15 H15C 109.5
H15A C15 H15C 109.5
H15B C15 H15C 109.5
C14 C16 H16A 109.5
C14 C16 H16B 109.5
H16A C16 H16B 109.5
C14 C16 H16C 109.5
H16A C16 H16C 109.5
H16B C16 H16C 109.5
C19 C17 C18 109.8(2)
C19 C17 P2 113.67(16)
C18 C17 P2 112.57(15)
C19 C17 H17 106.8
C18 C17 H17 106.8
P2 C17 H17 106.8
C17 C18 H18A 109.5
C17 C18 H18B 109.5
H18A C18 H18B 109.5
C17 C18 H18C 109.5
H18A C18 H18C 109.5
H18B C18 H18C 109.5
C17 C19 H19A 109.5
C17 C19 H19B 109.5
H19A C19 H19B 109.5
C17 C19 H19C 109.5
H19A C19 H19C 109.5
H19B C19 H19C 109.5
C22 C20 C21 109.82(19)
C22 C20 P2 118.08(16)
C21 C20 P2 113.20(15)
C22 C20 H20 104.8
C21 C20 H20 104.8
P2 C20 H20 104.8
C20 C21 H21A 109.5
C20 C21 H21B 109.5
H21A C21 H21B 109.5
C20 C21 H21C 109.5
H21A C21 H21C 109.5
H21B C21 H21C 109.5
C20 C22 H22A 109.5
C20 C22 H22B 109.5
H22A C22 H22B 109.5
C20 C22 H22C 109.5
H22A C22 H22C 109.5
H22B C22 H22C 109.5
C24 C23 C28 117.1(2)
C24 C23 Sn 121.94(17)
C28 C23 Sn 120.77(17)
C23 C24 C25 121.4(2)
C23 C24 H24 119.3
C25 C24 H24 119.3
C26 C25 C24 120.2(2)
C26 C25 H25 119.9
C24 C25 H25 119.9
C27 C26 C25 119.5(2)
C27 C26 H26 120.3
C25 C26 H26 120.3
C26 C27 C28 120.0(2)
C26 C27 H27 120.0
C28 C27 H27 120.0
C27 C28 C23 121.7(2)
C27 C28 H28 119.2
C23 C28 H28 119.2
C30 C29 C34 117.3(2)
C30 C29 Sn 119.07(18)
C34 C29 Sn 123.35(17)
C31 C30 C29 121.5(2)
C31 C30 H30 119.2
C29 C30 H30 119.2
C32 C31 C30 120.2(2)
C32 C31 H31 119.9
C30 C31 H31 119.9
C31 C32 C33 119.5(2)
C31 C32 H32 120.3
C33 C32 H32 120.3
C34 C33 C32 120.1(2)
C34 C33 H33 120.0
C32 C33 H33 120.0
C33 C34 C29 121.5(2)
C33 C34 H34 119.3
C29 C34 H34 119.3

loop_
_geom_bond_atom_site_label_1
_geom_bond_atom_site_label_2
_geom_bond_distance
Os C1 2.035(2)
Os O 2.1657(15)
Os P2 2.3799(6)
Os P1 2.3809(6)
Os Sn 2.7219(3)
Os H01 1.41(2)
Os H02 1.48(2)
Sn C29 2.172(2)
Sn C23 2.186(2)
Sn Cl 2.4549(6)
P1 C8 1.856(2)
P1 C5 1.861(2)
P1 C11 1.865(2)
P2 C20 1.846(2)
P2 C17 1.854(2)
P2 C14 1.868(2)
O C3 1.273(3)
C1 C2 1.362(3)
C1 H1 1.01(2)
C2 C3 1.401(3)
C2 H2 0.89(2)
C3 C4 1.501(3)
C4 H4A 0.9800
C4 H4B 0.9800
C4 H4C 0.9800
C5 C6 1.526(3)
C5 C7 1.532(3)
C5 H5 1.0000
C6 H6A 0.9800
C6 H6B 0.9800
C6 H6C 0.9800
C7 H7A 0.9800
C7 H7B 0.9800
C7 H7C 0.9800
C8 C9 1.522(3)
C8 C10 1.530(3)
C8 H8 1.0000
C9 H9A 0.9800
C9 H9B 0.9800
C9 H9C 0.9800
C10 H10A 0.9800
C10 H10B 0.9800
C10 H10C 0.9800
C11 C13 1.538(3)
C11 C12 1.539(3)
C11 H11 1.0000
C12 H12A 0.9800
C12 H12B 0.9800
C12 H12C 0.9800
C13 H13A 0.9800
C13 H13B 0.9800
C13 H13C 0.9800
C14 C16 1.531(3)
C14 C15 1.540(3)
C14 H14 1.0000
C15 H15A 0.9800
C15 H15B 0.9800
C15 H15C 0.9800
C16 H16A 0.9800
C16 H16B 0.9800
C16 H16C 0.9800
C17 C19 1.529(3)
C17 C18 1.532(3)
C17 H17 1.0000
C18 H18A 0.9800
C18 H18B 0.9800
C18 H18C 0.9800
C19 H19A 0.9800
C19 H19B 0.9800
C19 H19C 0.9800
C20 C22 1.529(3)
C20 C21 1.531(3)
C20 H20 1.0000
C21 H21A 0.9800
C21 H21B 0.9800
C21 H21C 0.9800
C22 H22A 0.9800
C22 H22B 0.9800
C22 H22C 0.9800
C23 C24 1.387(3)
C23 C28 1.394(3)
C24 C25 1.394(3)
C24 H24 0.9500
C25 C26 1.380(4)
C25 H25 0.9500
C26 C27 1.374(3)
C26 H26 0.9500
C27 C28 1.390(3)
C27 H27 0.9500
C28 H28 0.9500
C29 C30 1.388(3)
C29 C34 1.394(3)
C30 C31 1.382(3)
C30 H30 0.9500
C31 C32 1.377(3)
C31 H31 0.9500
C32 C33 1.384(3)
C32 H32 0.9500
C33 C34 1.379(3)
C33 H33 0.9500
C34 H34 0.9500
